data_7210791
loop_
_publ_author_name
'Chen, Huan-Huan'
'Yang, Jin'
'Liu, Ying-Ying'
'Ma, Jian-Fang'

_publ_section_title
;
 A series of tetranuclear-cluster-containing complexes based on
 pendent-arm macrocyclic ligand and different carboxylates: syntheses,
 structures, photoluminescence, and magnetic properties
;
_journal_issue 25
_journal_name_full CrystEngComm
_journal_page_first 5168
_journal_paper_doi 10.1039/c3ce40239h
_journal_volume 15
_journal_year 2013
_chemical_formula_moiety '2(C17 H21 Co2 N2 O8), 2(H O0.50)'
_chemical_formula_sum 'C34 H44 Co4 N4 O17'
_chemical_formula_weight 1016.45
_chemical_name_systematic
;
?
;
_space_group_IT_number 12
_symmetry_cell_setting monoclinic
_symmetry_space_group_name_Hall '-C 2y'
_symmetry_space_group_name_H-M 'C 1 2/m 1'
_atom_sites_solution_hydrogens geom
_atom_sites_solution_primary direct
_atom_sites_solution_secondary difmap
_audit_creation_method SHELXL-97
_cell_angle_alpha 90.000(5)
_cell_angle_beta 123.115(5)
_cell_angle_gamma 90.000(5)
_cell_formula_units_Z 2
_cell_length_a 14.726(5)
_cell_length_b 16.062(5)
_cell_length_c 10.163(5)
_cell_measurement_reflns_used 2377
_cell_measurement_temperature 293(2)
_cell_measurement_theta_max 27.48
_cell_measurement_theta_min 3.3
_cell_volume 2013.4(14)
_computing_cell_refinement PROCESS-AUTO
_computing_data_collection PROCESS-AUTO
_computing_data_reduction PROCESS-AUTO
_computing_structure_refinement 'SHELXL-97 (Sheldrick, 1997)'
_computing_structure_solution 'SHELXS-97 (Sheldrick, 1997)'
_diffrn_ambient_temperature 293(2)
_diffrn_detector_area_resol_mean 10.0
_diffrn_measured_fraction_theta_full 0.997
_diffrn_measured_fraction_theta_max 0.988
_diffrn_measurement_device_type 'Rigaku RAXIS-RAPID'
_diffrn_measurement_method '\w scan'
_diffrn_radiation_monochromator graphite
_diffrn_radiation_source 'fine-focus sealed tube'
_diffrn_radiation_type MoK\a
_diffrn_radiation_wavelength 0.71069
_diffrn_reflns_av_R_equivalents 0.0646
_diffrn_reflns_av_sigmaI/netI 0.0539
_diffrn_reflns_limit_h_max 19
_diffrn_reflns_limit_h_min -18
_diffrn_reflns_limit_k_max 20
_diffrn_reflns_limit_k_min -20
_diffrn_reflns_limit_l_max 12
_diffrn_reflns_limit_l_min -13
_diffrn_reflns_number 9967
_diffrn_reflns_theta_full 25.00
_diffrn_reflns_theta_max 27.48
_diffrn_reflns_theta_min 3.30
_exptl_absorpt_coefficient_mu 1.698
_exptl_absorpt_correction_T_max 0.671
_exptl_absorpt_correction_T_min 0.657
_exptl_absorpt_correction_type multi-scan
_exptl_absorpt_process_details
;
Higashi,T (1995) Program for absorption correction.
Rigaku Corporation, Tokyo, Japan.
;
_exptl_crystal_colour purple
_exptl_crystal_density_diffrn 1.677
_exptl_crystal_density_method 'not measured'
_exptl_crystal_description block
_exptl_crystal_F_000 1040
_exptl_crystal_size_max 0.253
_exptl_crystal_size_mid 0.246
_exptl_crystal_size_min 0.235
_refine_diff_density_max 0.556
_refine_diff_density_min -0.451
_refine_diff_density_rms 0.094
_refine_ls_extinction_coef 0.0046(7)
_refine_ls_extinction_expression Fc^*^=kFc[1+0.001xFc^2^\l^3^/sin(2\q)]^-1/4^
_refine_ls_extinction_method SHELXL
_refine_ls_goodness_of_fit_ref 1.084
_refine_ls_hydrogen_treatment mixed
_refine_ls_matrix_type full
_refine_ls_number_parameters 154
_refine_ls_number_reflns 2377
_refine_ls_number_restraints 2
_refine_ls_restrained_S_all 1.084
_refine_ls_R_factor_all 0.0733
_refine_ls_R_factor_gt 0.0479
_refine_ls_shift/su_max 0.000
_refine_ls_shift/su_mean 0.000
_refine_ls_structure_factor_coef Fsqd
_refine_ls_weighting_details 'calc w=1/[\s^2^(Fo^2^)+(0.0491P)^2^+4.3186P] where P=(Fo^2^+2Fc^2^)/3'
_refine_ls_weighting_scheme calc
_refine_ls_wR_factor_gt 0.1101
_refine_ls_wR_factor_ref 0.1208
_reflns_number_gt 1756
_reflns_number_total 2377
_reflns_threshold_expression >2sigma(I)
_cod_data_source_file c3ce40239h.txt
_cod_data_source_block Compound-5
_cod_original_sg_symbol_Hall '-C 2y '
_cod_original_sg_symbol_H-M 'C 2/m '
_cod_database_code 7210791

loop_
_symmetry_equiv_pos_as_xyz
'x, y, z'
'-x, y, -z'
'x+1/2, y+1/2, z'
'-x+1/2, y+1/2, -z'
'-x, -y, -z'
'x, -y, z'
'-x+1/2, -y+1/2, -z'
'x+1/2, -y+1/2, z'

loop_
_atom_site_label
_atom_site_type_symbol
_atom_site_fract_x
_atom_site_fract_y
_atom_site_fract_z
_atom_site_U_iso_or_equiv
_atom_site_adp_type
_atom_site_occupancy
_atom_site_symmetry_multiplicity
_atom_site_calc_flag
_atom_site_refinement_flags
Co1 Co 0.89596(6) 0.5000 0.18341(8) 0.0350(2) Uani 1 2 d S
Co2 Co 1.0000 0.40131(4) 0.0000 0.0243(2) Uani 1 2 d S
C1 C 1.4928(6) 0.5000 0.6796(10) 0.106(4) Uani 1 2 d S
H1A H 1.5189 0.5563 0.7041 0.159 Uiso 0.50 1 calc PR
H1B H 1.5342 0.4693 0.6487 0.159 Uiso 0.50 1 calc PR
H1C H 1.5005 0.4744 0.7706 0.159 Uiso 0.50 1 calc PR
C2 C 1.3731(5) 0.5000 0.5449(8) 0.069(2) Uani 1 2 d S
C3 C 1.3154(4) 0.5737(3) 0.4831(5) 0.0646(14) Uani 1 1 d .
H3 H 1.3513 0.6240 0.5239 0.077 Uiso 1 1 calc R
C4 C 1.2059(4) 0.5751(3) 0.3626(4) 0.0482(11) Uani 1 1 d .
C5 C 1.1520(4) 0.5000 0.2951(6) 0.0382(13) Uani 1 2 d S
C6 C 0.7865(3) 0.3587(3) -0.0610(5) 0.0433(10) Uani 1 1 d .
C7 C 0.8009(3) 0.2928(3) -0.1528(5) 0.0490(11) Uani 1 1 d .
H7A H 0.8107 0.2394 -0.1021 0.059 Uiso 1 1 calc R
H7B H 0.7354 0.2896 -0.2572 0.059 Uiso 1 1 calc R
C8 C 0.9555(4) 0.2318(3) -0.1504(5) 0.0540(12) Uani 1 1 d .
H8A H 1.0158 0.2472 -0.1590 0.065 Uiso 1 1 calc R
H8B H 0.9085 0.1955 -0.2382 0.065 Uiso 1 1 calc R
C9 C 1.0000 0.1825(4) 0.0000 0.0570(17) Uani 1 2 d S
H9A H 0.9426 0.1467 -0.0128 0.068 Uiso 0.50 1 calc PR
H9B H 1.0574 0.1467 0.0128 0.068 Uiso 0.50 1 calc PR
C10 C 0.8556(4) 0.3444(3) -0.3240(5) 0.0506(11) Uani 1 1 d .
H10A H 0.8095 0.3037 -0.4034 0.061 Uiso 1 1 calc R
H10B H 0.9180 0.3533 -0.3310 0.061 Uiso 1 1 calc R
C11 C 1.0000 0.5476(4) 0.5000 0.0451(14) Uani 1 2 d S
N1 N 0.8942(3) 0.3085(2) -0.1667(4) 0.0431(8) Uani 1 1 d .
O1 O 1.0472(3) 0.5000 0.1691(4) 0.0367(9) Uani 1 2 d S
O2 O 0.8687(2) 0.40668(18) 0.0247(3) 0.0435(7) Uani 1 1 d .
O4 O 0.9553(3) 0.58369(19) 0.3687(3) 0.0559(8) Uani 1 1 d .
O3 O 0.7009(2) 0.3630(2) -0.0658(4) 0.0655(9) Uani 1 1 d .
O1W O 0.7345(5) 0.5000 0.1140(7) 0.0701(14) Uani 1 2 d SD
H1WA H 0.706(5) 0.544(3) 0.058(6) 0.105 Uiso 1 1 d D
O2W O 0.5000 0.7328(8) 0.5000 0.124(6) Uani 0.50 2 d SPD
H2WA H 0.542(11) 0.774(6) 0.53(2) 0.187 Uiso 0.50 1 d PD

loop_
_atom_site_aniso_label
_atom_site_aniso_U_11
_atom_site_aniso_U_22
_atom_site_aniso_U_33
_atom_site_aniso_U_23
_atom_site_aniso_U_13
_atom_site_aniso_U_12
Co1 0.0454(5) 0.0391(5) 0.0283(4) 0.000 0.0252(4) 0.000
Co2 0.0241(3) 0.0280(4) 0.0213(3) 0.000 0.0127(3) 0.000
C1 0.049(5) 0.134(9) 0.077(6) 0.000 -0.003(4) 0.000
C2 0.043(4) 0.079(5) 0.045(4) 0.000 -0.001(3) 0.000
C3 0.048(3) 0.074(3) 0.045(3) -0.011(2) 0.008(2) -0.012(2)
C4 0.049(2) 0.055(3) 0.031(2) -0.0029(18) 0.0158(19) 0.001(2)
C5 0.036(3) 0.049(3) 0.019(2) 0.000 0.009(2) 0.000
C6 0.037(2) 0.044(2) 0.047(2) 0.0044(19) 0.0220(19) -0.0040(18)
C7 0.045(2) 0.043(2) 0.055(3) -0.0038(19) 0.025(2) -0.0117(19)
C8 0.059(3) 0.045(3) 0.057(3) -0.012(2) 0.031(2) -0.004(2)
C9 0.057(4) 0.038(3) 0.073(4) 0.000 0.034(4) 0.000
C10 0.060(3) 0.048(3) 0.037(2) -0.0124(19) 0.022(2) -0.005(2)
C11 0.063(4) 0.047(4) 0.041(3) 0.000 0.038(3) 0.000
N1 0.0464(19) 0.041(2) 0.0446(19) -0.0056(15) 0.0269(16) -0.0061(16)
O1 0.037(2) 0.043(2) 0.0267(18) 0.000 0.0153(16) 0.000
O2 0.0396(15) 0.0509(17) 0.0447(16) -0.0081(13) 0.0261(13) -0.0087(13)
O4 0.083(2) 0.0509(19) 0.0476(17) 0.0042(14) 0.0440(17) 0.0040(16)
O3 0.0475(18) 0.064(2) 0.096(3) 0.0002(19) 0.0460(19) -0.0056(16)
O1W 0.070(3) 0.073(4) 0.092(4) 0.000 0.060(3) 0.000
O2W 0.148(14) 0.047(7) 0.231(19) 0.000 0.137(15) 0.000

loop_
_atom_type_symbol
_atom_type_description
_atom_type_scat_dispersion_real
_atom_type_scat_dispersion_imag
_atom_type_scat_source
C C 0.0033 0.0016 'International Tables Vol C Tables 4.2.6.8 and 6.1.1.4'
H H 0.0000 0.0000 'International Tables Vol C Tables 4.2.6.8 and 6.1.1.4'
N N 0.0061 0.0033 'International Tables Vol C Tables 4.2.6.8 and 6.1.1.4'
O O 0.0106 0.0060 'International Tables Vol C Tables 4.2.6.8 and 6.1.1.4'
Co Co 0.3494 0.9721 'International Tables Vol C Tables 4.2.6.8 and 6.1.1.4'

loop_
_geom_angle_atom_site_label_1
_geom_angle_atom_site_label_2
_geom_angle_atom_site_label_3
_geom_angle
_geom_angle_site_symmetry_1
_geom_angle_site_symmetry_3
O2 Co1 O2 92.55(16) . 6_565
O2 Co1 O4 168.25(13) . .
O2 Co1 O4 92.53(12) 6_565 .
O2 Co1 O4 92.53(12) . 6_565
O2 Co1 O4 168.25(13) 6_565 6_565
O4 Co1 O4 80.61(17) . 6_565
O2 Co1 O1W 92.11(13) . .
O2 Co1 O1W 92.11(13) 6_565 .
O4 Co1 O1W 98.28(16) . .
O4 Co1 O1W 98.28(16) 6_565 .
O2 Co1 O1 74.60(10) . .
O2 Co1 O1 74.60(10) 6_565 .
O4 Co1 O1 96.59(12) . .
O4 Co1 O1 96.59(12) 6_565 .
O1W Co1 O1 160.46(18) . .
O2 Co2 O2 175.25(16) . 2_755
O2 Co2 N1 78.63(12) . .
O2 Co2 N1 104.75(12) 2_755 .
O2 Co2 N1 104.75(12) . 2_755
O2 Co2 N1 78.63(12) 2_755 2_755
N1 Co2 N1 92.35(19) . 2_755
O2 Co2 O1 77.84(12) . .
O2 Co2 O1 98.61(13) 2_755 .
N1 Co2 O1 156.34(14) . .
N1 Co2 O1 95.90(12) 2_755 .
O2 Co2 O1 98.61(13) . 5_765
O2 Co2 O1 77.84(12) 2_755 5_765
N1 Co2 O1 95.90(12) . 5_765
N1 Co2 O1 156.34(14) 2_755 5_765
O1 Co2 O1 85.29(14) . 5_765
C2 C1 H1A 109.5 . .
C2 C1 H1B 109.5 . .
H1A C1 H1B 109.5 . .
C2 C1 H1C 109.5 . .
H1A C1 H1C 109.5 . .
H1B C1 H1C 109.5 . .
C3 C2 C3 116.6(6) 6_565 .
C3 C2 C1 121.7(3) 6_565 .
C3 C2 C1 121.7(3) . .
C2 C3 C4 122.6(5) . .
C2 C3 H3 118.7 . .
C4 C3 H3 118.7 . .
C3 C4 C5 119.4(4) . .
C3 C4 C10 119.1(4) . 5_765
C5 C4 C10 120.9(4) . 5_765
O1 C5 C4 120.5(2) . .
O1 C5 C4 120.5(2) . 6_565
C4 C5 C4 118.9(5) . 6_565
O3 C6 O2 123.6(4) . .
O3 C6 C7 120.1(4) . .
O2 C6 C7 116.2(4) . .
N1 C7 C6 113.2(3) . .
N1 C7 H7A 108.9 . .
C6 C7 H7A 108.9 . .
N1 C7 H7B 108.9 . .
C6 C7 H7B 108.9 . .
H7A C7 H7B 107.8 . .
N1 C8 C9 116.6(4) . .
N1 C8 H8A 108.1 . .
C9 C8 H8A 108.1 . .
N1 C8 H8B 108.1 . .
C9 C8 H8B 108.1 . .
H8A C8 H8B 107.3 . .
C8 C9 C8 117.0(5) 2_755 .
C8 C9 H9A 108.1 2_755 .
C8 C9 H9A 108.1 . .
C8 C9 H9B 108.1 2_755 .
C8 C9 H9B 108.1 . .
H9A C9 H9B 107.3 . .
N1 C10 C4 115.8(4) . 5_765
N1 C10 H10A 108.3 . .
C4 C10 H10A 108.3 5_765 .
N1 C10 H10B 108.3 . .
C4 C10 H10B 108.3 5_765 .
H10A C10 H10B 107.4 . .
O4 C11 O4 125.3(6) 2_756 .
O4 C11 C11 117.3(3) 2_756 5_766
O4 C11 C11 117.3(3) . 5_766
C7 N1 C8 113.0(3) . .
C7 N1 C10 109.9(3) . .
C8 N1 C10 107.0(3) . .
C7 N1 Co2 110.7(2) . .
C8 N1 Co2 110.6(3) . .
C10 N1 Co2 105.3(2) . .
C5 O1 Co2 117.1(2) . .
C5 O1 Co2 117.1(2) . 5_765
Co2 O1 Co2 94.71(14) . 5_765
C5 O1 Co1 125.1(3) . .
Co2 O1 Co1 98.54(12) . .
Co2 O1 Co1 98.54(12) 5_765 .
C6 O2 Co1 131.9(3) . .
C6 O2 Co2 118.9(3) . .
Co1 O2 Co2 109.01(12) . .
C11 O4 Co1 112.3(3) . .
Co1 O1W H1WA 106(5) . .

loop_
_geom_bond_atom_site_label_1
_geom_bond_atom_site_label_2
_geom_bond_distance
_geom_bond_site_symmetry_2
Co1 O2 2.074(3) .
Co1 O2 2.074(3) 6_565
Co1 O4 2.078(3) .
Co1 O4 2.078(3) 6_565
Co1 O1W 2.079(6) .
Co1 O1 2.309(4) .
Co2 O2 2.083(3) .
Co2 O2 2.083(3) 2_755
Co2 N1 2.153(3) .
Co2 N1 2.153(3) 2_755
Co2 O1 2.155(2) .
Co2 O1 2.155(2) 5_765
C1 C2 1.531(9) .
C1 H1A 0.9600 .
C1 H1B 0.9600 .
C1 H1C 0.9600 .
C2 C3 1.391(6) 6_565
C2 C3 1.391(6) .
C3 C4 1.393(6) .
C3 H3 0.9300 .
C4 C5 1.400(5) .
C4 C10 1.503(6) 5_765
C5 O1 1.365(6) .
C5 C4 1.400(5) 6_565
C6 O3 1.238(5) .
C6 O2 1.291(5) .
C6 C7 1.499(6) .
C7 N1 1.477(5) .
C7 H7A 0.9700 .
C7 H7B 0.9700 .
C8 N1 1.482(6) .
C8 C9 1.516(6) .
C8 H8A 0.9700 .
C8 H8B 0.9700 .
C9 C8 1.516(6) 2_755
C9 H9A 0.9700 .
C9 H9B 0.9700 .
C10 N1 1.491(5) .
C10 C4 1.503(6) 5_765
C10 H10A 0.9700 .
C10 H10B 0.9700 .
C11 O4 1.261(4) 2_756
C11 O4 1.261(4) .
C11 C11 1.530(12) 5_766
O1 Co2 2.155(2) 5_765
O1W H1WA 0.865(19) .
O2W H2WA 0.84(2) .

loop_
_geom_hbond_atom_site_label_D
_geom_hbond_atom_site_label_H
_geom_hbond_atom_site_label_A
_geom_hbond_distance_DH
_geom_hbond_distance_HA
_geom_hbond_distance_DA
_geom_hbond_angle_DHA
_geom_hbond_site_symmetry_A
O1W H1WA O3 0.865(19) 1.92(3) 2.727(5) 154(6) 6_565

loop_
_geom_torsion_atom_site_label_1
_geom_torsion_atom_site_label_2
_geom_torsion_atom_site_label_3
_geom_torsion_atom_site_label_4
_geom_torsion
_geom_torsion_site_symmetry_1
_geom_torsion_site_symmetry_4
C3 C2 C3 C4 -1.6(12) 6_565 .
C1 C2 C3 C4 -178.7(7) . .
C2 C3 C4 C5 -2.9(9) . .
C2 C3 C4 C10 168.2(6) . 5_765
C3 C4 C5 O1 -174.9(5) . .
C10 C4 C5 O1 14.1(7) 5_765 .
C3 C4 C5 C4 7.4(9) . 6_565
C10 C4 C5 C4 -163.6(3) 5_765 6_565
O3 C6 C7 N1 165.7(4) . .
O2 C6 C7 N1 -16.8(5) . .
N1 C8 C9 C8 -38.5(3) . 2_755
C6 C7 N1 C8 139.9(4) . .
C6 C7 N1 C10 -100.7(4) . .
C6 C7 N1 Co2 15.2(4) . .
C9 C8 N1 C7 -57.0(5) . .
C9 C8 N1 C10 -178.1(3) . .
C9 C8 N1 Co2 67.8(4) . .
C4 C10 N1 C7 59.0(5) 5_765 .
C4 C10 N1 C8 -178.0(4) 5_765 .
C4 C10 N1 Co2 -60.3(4) 5_765 .
O2 Co2 N1 C7 -8.2(3) . .
O2 Co2 N1 C7 175.2(3) 2_755 .
N1 Co2 N1 C7 96.4(3) 2_755 .
O1 Co2 N1 C7 -14.1(5) . .
O1 Co2 N1 C7 -105.8(3) 5_765 .
O2 Co2 N1 C8 -134.2(3) . .
O2 Co2 N1 C8 49.2(3) 2_755 .
N1 Co2 N1 C8 -29.7(2) 2_755 .
O1 Co2 N1 C8 -140.2(3) . .
O1 Co2 N1 C8 128.1(3) 5_765 .
O2 Co2 N1 C10 110.5(3) . .
O2 Co2 N1 C10 -66.1(3) 2_755 .
N1 Co2 N1 C10 -144.9(3) 2_755 .
O1 Co2 N1 C10 104.6(3) . .
O1 Co2 N1 C10 12.9(3) 5_765 .
C4 C5 O1 Co2 146.9(4) . .
C4 C5 O1 Co2 -35.5(6) 6_565 .
C4 C5 O1 Co2 35.5(6) . 5_765
C4 C5 O1 Co2 -146.9(4) 6_565 5_765
C4 C5 O1 Co1 -88.8(5) . .
C4 C5 O1 Co1 88.8(5) 6_565 .
O2 Co2 O1 C5 136.4(3) . .
O2 Co2 O1 C5 -46.8(3) 2_755 .
N1 Co2 O1 C5 142.4(3) . .
N1 Co2 O1 C5 32.6(3) 2_755 .
O1 Co2 O1 C5 -123.7(3) 5_765 .
O2 Co2 O1 Co2 -99.87(14) . 5_765
O2 Co2 O1 Co2 76.92(13) 2_755 5_765
N1 Co2 O1 Co2 -93.9(3) . 5_765
N1 Co2 O1 Co2 156.27(14) 2_755 5_765
O1 Co2 O1 Co2 0.0 5_765 5_765
O2 Co2 O1 Co1 -0.49(10) . .
O2 Co2 O1 Co1 176.31(9) 2_755 .
N1 Co2 O1 Co1 5.4(3) . .
N1 Co2 O1 Co1 -104.34(12) 2_755 .
O1 Co2 O1 Co1 99.39(14) 5_765 .
O2 Co1 O1 C5 -131.45(9) . .
O2 Co1 O1 C5 131.45(9) 6_565 .
O4 Co1 O1 C5 40.63(9) . .
O4 Co1 O1 C5 -40.63(9) 6_565 .
O1W Co1 O1 C5 180.000(2) . .
O2 Co1 O1 Co2 0.49(10) . .
O2 Co1 O1 Co2 -96.61(13) 6_565 .
O4 Co1 O1 Co2 172.57(10) . .
O4 Co1 O1 Co2 91.31(13) 6_565 .
O1W Co1 O1 Co2 -48.06(8) . .
O2 Co1 O1 Co2 96.61(13) . 5_765
O2 Co1 O1 Co2 -0.49(10) 6_565 5_765
O4 Co1 O1 Co2 -91.31(13) . 5_765
O4 Co1 O1 Co2 -172.57(10) 6_565 5_765
O1W Co1 O1 Co2 48.06(8) . 5_765
O3 C6 O2 Co1 2.5(6) . .
C7 C6 O2 Co1 -175.0(3) . .
O3 C6 O2 Co2 -172.7(3) . .
C7 C6 O2 Co2 9.8(5) . .
O2 Co1 O2 C6 -102.9(3) 6_565 .
O4 Co1 O2 C6 141.6(5) . .
O4 Co1 O2 C6 87.7(4) 6_565 .
O1W Co1 O2 C6 -10.6(4) . .
O1 Co1 O2 C6 -176.1(4) . .
O2 Co1 O2 Co2 72.73(15) 6_565 .
O4 Co1 O2 Co2 -42.8(6) . .
O4 Co1 O2 Co2 -96.68(15) 6_565 .
O1W Co1 O2 Co2 164.94(16) . .
O1 Co1 O2 Co2 -0.53(11) . .
O2 Co2 O2 C6 134.9(3) 2_755 .
N1 Co2 O2 C6 -0.8(3) . .
N1 Co2 O2 C6 -90.2(3) 2_755 .
O1 Co2 O2 C6 176.8(3) . .
O1 Co2 O2 C6 93.6(3) 5_765 .
O2 Co2 O2 Co1 -41.35(11) 2_755 .
N1 Co2 O2 Co1 -177.01(16) . .
N1 Co2 O2 Co1 93.54(15) 2_755 .
O1 Co2 O2 Co1 0.57(11) . .
O1 Co2 O2 Co1 -82.68(14) 5_765 .
O4 C11 O4 Co1 178.3(2) 2_756 .
C11 C11 O4 Co1 -1.7(3) 5_766 .
O2 Co1 O4 C11 -52.9(7) . .
O2 Co1 O4 C11 -168.5(2) 6_565 .
O4 Co1 O4 C11 1.9(3) 6_565 .
O1W Co1 O4 C11 99.0(2) . .
O1 Co1 O4 C11 -93.7(2) . .
